data_4509038
loop_
_publ_author_name
'Wang, Ying'
'Zhao, Xiao-Qing'
'Shi, Wei'
'Cheng, Peng'
'Liao, Dai-Zheng'
'Yan, Shi-Ping'

_publ_section_title
;
 Self-Assembly of a Series of Metal&#x2212;Organic Frameworks Based on
 4-Pyridyl-1,2,4-triazole and Copper(II) Ion
;
_journal_issue 5
_journal_name_full 'Crystal Growth &amp; Design'
_journal_page_first 2137
_journal_paper_doi 10.1021/cg800719u
_journal_volume 9
_journal_year 2009
_chemical_formula_sum 'C7 H7 Cl Cu N4 O'
_chemical_formula_weight 262.16
_chemical_name_systematic
; 
 ? 
;
_space_group_IT_number 19
_symmetry_cell_setting orthorhombic
_symmetry_space_group_name_Hall 'P 2ac 2ab'
_symmetry_space_group_name_H-M 'P 21 21 21'
_atom_sites_solution_hydrogens geom
_atom_sites_solution_primary direct
_atom_sites_solution_secondary difmap
_audit_creation_method SHELXL-97
_cell_angle_alpha 90.00
_cell_angle_beta 90.00
_cell_angle_gamma 90.00
_cell_formula_units_Z 4
_cell_length_a 6.592(2)
_cell_length_b 9.430(3)
_cell_length_c 15.185(5)
_cell_measurement_reflns_used 4085
_cell_measurement_temperature 293(2)
_cell_measurement_theta_max 27.77
_cell_measurement_theta_min 2.54
_cell_volume 943.9(5)
_computing_cell_refinement 'Bruker SMART'
_computing_data_collection 'Bruker SMART'
_computing_data_reduction 'Bruker SAINT'
_computing_molecular_graphics 'Bruker SHELXTL'
_computing_publication_material 'Bruker SHELXTL'
_computing_structure_refinement 'SHELXL-97 (Sheldrick, 1997)'
_computing_structure_solution 'SHELXS-97 (Sheldrick, 1990)'
_diffrn_ambient_temperature 293(2)
_diffrn_measured_fraction_theta_full 1.000
_diffrn_measured_fraction_theta_max 1.000
_diffrn_measurement_device_type 'CCD area detector'
_diffrn_measurement_method 'phi and omega scans'
_diffrn_radiation_monochromator graphite
_diffrn_radiation_source 'fine-focus sealed tube'
_diffrn_radiation_type MoK\a
_diffrn_radiation_wavelength 0.71073
_diffrn_reflns_av_R_equivalents 0.0223
_diffrn_reflns_av_sigmaI/netI 0.0297
_diffrn_reflns_limit_h_max 7
_diffrn_reflns_limit_h_min -7
_diffrn_reflns_limit_k_max 11
_diffrn_reflns_limit_k_min -11
_diffrn_reflns_limit_l_max 8
_diffrn_reflns_limit_l_min -18
_diffrn_reflns_number 5054
_diffrn_reflns_theta_full 25.02
_diffrn_reflns_theta_max 25.02
_diffrn_reflns_theta_min 2.54
_exptl_absorpt_coefficient_mu 2.565
_exptl_absorpt_correction_T_max 1.000000
_exptl_absorpt_correction_T_min 0.661769
_exptl_absorpt_correction_type multi-scan
_exptl_absorpt_process_details SADABS
_exptl_crystal_colour BLUE
_exptl_crystal_density_diffrn 1.845
_exptl_crystal_density_meas ?
_exptl_crystal_density_method 'not measured'
_exptl_crystal_description BLOCK
_exptl_crystal_F_000 524
_exptl_crystal_size_max 0.32
_exptl_crystal_size_mid 0.22
_exptl_crystal_size_min 0.20
_refine_diff_density_max 0.248
_refine_diff_density_min -0.284
_refine_diff_density_rms 0.051
_refine_ls_abs_structure_details 'Flack H D (1983), Acta Cryst. A39, 876-881'
_refine_ls_abs_structure_Flack -0.026(15)
_refine_ls_extinction_coef 0.0062(8)
_refine_ls_extinction_expression Fc^*^=kFc[1+0.001xFc^2^\l^3^/sin(2\q)]^-1/4^
_refine_ls_extinction_method SHELXL
_refine_ls_goodness_of_fit_ref 1.036
_refine_ls_hydrogen_treatment constr
_refine_ls_matrix_type full
_refine_ls_number_parameters 128
_refine_ls_number_reflns 1667
_refine_ls_number_restraints 1
_refine_ls_restrained_S_all 1.036
_refine_ls_R_factor_all 0.0202
_refine_ls_R_factor_gt 0.0188
_refine_ls_shift/su_max 0.002
_refine_ls_shift/su_mean 0.000
_refine_ls_structure_factor_coef Fsqd
_refine_ls_weighting_details 'calc w=1/[\s^2^(Fo^2^)+(0.0263P)^2^+0.0000P] where P=(Fo^2^+2Fc^2^)/3'
_refine_ls_weighting_scheme calc
_refine_ls_wR_factor_gt 0.0490
_refine_ls_wR_factor_ref 0.0493
_reflns_number_gt 1582
_reflns_number_total 1667
_reflns_threshold_expression >2sigma(I)
_cod_data_source_file cg800719usup1.cif
_cod_data_source_block 1
_cod_depositor_comments
;
The following automatic conversions were performed:

'_symmetry_cell_setting' value 'Orthorhombic' changed to
'orthorhombic' according to
/home/saulius/struct/CIF-dictionaries/cif_core.dic dictionary named
'cif_core.dic' version 2.4.2 from
2011-04-26.

'_exptl_absorpt_correction_type' value 'MULTI-SCAN'
changed to 'multi-scan' according to
/home/saulius/struct/CIF-dictionaries/cif_core.dic dictionary named
'cif_core.dic' version 2.4.2 from 2011-04-26.

Automatic conversion script
Id: cif_fix_values 1891 2012-01-12 08:04:46Z andrius 

The following automatic conversions were performed:

'_exptl_crystal_density_meas' value 'NONE' was changed to '?' - the
value is perceived as not measured.

Automatic conversion script
Id: cif_fix_values 3008 2015-01-20 13:52:24Z robertas 
;
_cod_original_cell_volume 944.0(6)
_cod_original_sg_symbol_H-M P2(1)2(1)2(1)
_cod_database_code 4509038

loop_
_symmetry_equiv_pos_as_xyz
'x, y, z'
'-x+1/2, -y, z+1/2'
'-x, y+1/2, -z+1/2'
'x+1/2, -y+1/2, -z'

loop_
_atom_site_label
_atom_site_type_symbol
_atom_site_fract_x
_atom_site_fract_y
_atom_site_fract_z
_atom_site_U_iso_or_equiv
_atom_site_adp_type
_atom_site_occupancy
_atom_site_symmetry_multiplicity
_atom_site_calc_flag
_atom_site_refinement_flags
Cu1 Cu 0.24089(3) 0.27381(3) 1.002187(16) 0.01861(10) Uani 1 1 d .
O1 O 0.48397(19) 0.22948(18) 0.93863(11) 0.0237(4) Uani 1 1 d D
H1A H 0.4742 0.1754 0.8940 0.036 Uiso 1 1 d RD
N1 N 0.0897(3) 0.3199(2) 0.89122(12) 0.0220(4) Uani 1 1 d .
N2 N -0.1172(2) 0.3026(2) 0.89022(12) 0.0200(4) Uani 1 1 d .
N3 N -0.0169(3) 0.3532(2) 0.75745(12) 0.0210(4) Uani 1 1 d .
N4 N 0.1212(3) 0.5025(2) 0.54192(13) 0.0283(5) Uani 1 1 d .
C1 C 0.1460(3) 0.3507(3) 0.81112(16) 0.0259(5) Uani 1 1 d .
H1 H 0.2788 0.3683 0.7936 0.031 Uiso 1 1 calc R
C2 C -0.1777(3) 0.3233(3) 0.80988(15) 0.0225(5) Uani 1 1 d .
H2 H -0.3118 0.3183 0.7910 0.027 Uiso 1 1 calc R
C3 C -0.0229(3) 0.3812(3) 0.66417(14) 0.0225(5) Uani 1 1 d .
C4 C 0.1210(4) 0.4680(3) 0.62751(16) 0.0279(6) Uani 1 1 d .
H4 H 0.2225 0.5044 0.6635 0.034 Uiso 1 1 calc R
C5 C -0.0239(3) 0.4468(2) 0.49190(17) 0.0312(6) Uani 1 1 d .
H5 H -0.0263 0.4697 0.4323 0.037 Uiso 1 1 calc R
C6 C -0.1705(4) 0.3570(3) 0.52409(17) 0.0404(7) Uani 1 1 d .
H6 H -0.2680 0.3193 0.4865 0.048 Uiso 1 1 calc R
C7 C -0.1723(4) 0.3232(3) 0.61257(17) 0.0385(7) Uani 1 1 d .
H7 H -0.2706 0.2635 0.6362 0.046 Uiso 1 1 calc R
Cl1 Cl 0.95030(10) 0.40318(7) 0.25595(4) 0.03672(18) Uani 1 1 d .

loop_
_atom_site_aniso_label
_atom_site_aniso_U_11
_atom_site_aniso_U_22
_atom_site_aniso_U_33
_atom_site_aniso_U_23
_atom_site_aniso_U_13
_atom_site_aniso_U_12
Cu1 0.01207(15) 0.03262(17) 0.01115(15) 0.00129(11) -0.00032(14) -0.00007(10)
O1 0.0125(8) 0.0467(10) 0.0120(8) -0.0046(7) -0.0002(6) -0.0002(7)
N1 0.0134(9) 0.0373(11) 0.0154(10) 0.0035(9) 0.0017(8) 0.0006(8)
N2 0.0117(9) 0.0307(11) 0.0175(10) 0.0052(9) 0.0004(8) 0.0004(8)
N3 0.0185(10) 0.0325(10) 0.0118(9) 0.0034(8) -0.0006(7) -0.0015(8)
N4 0.0330(12) 0.0338(11) 0.0181(10) 0.0061(9) -0.0011(9) -0.0039(9)
C1 0.0159(11) 0.0411(14) 0.0208(13) 0.0065(11) 0.0003(10) -0.0002(10)
C2 0.0164(11) 0.0339(13) 0.0172(12) 0.0072(11) -0.0010(9) -0.0009(9)
C3 0.0239(11) 0.0299(13) 0.0136(11) 0.0060(10) -0.0002(9) 0.0008(10)
C4 0.0301(14) 0.0352(14) 0.0186(13) 0.0050(12) -0.0045(11) -0.0070(11)
C5 0.0447(15) 0.0335(12) 0.0155(12) 0.0011(11) -0.0012(13) -0.0013(10)
C6 0.0487(16) 0.0502(16) 0.0221(14) 0.0038(12) -0.0110(12) -0.0193(13)
C7 0.0425(15) 0.0495(17) 0.0236(14) 0.0070(13) -0.0059(12) -0.0190(13)
Cl1 0.0387(4) 0.0437(3) 0.0278(3) -0.0097(3) 0.0021(3) 0.0035(3)

loop_
_atom_type_symbol
_atom_type_description
_atom_type_scat_dispersion_real
_atom_type_scat_dispersion_imag
_atom_type_scat_source
C C 0.0033 0.0016 'International Tables Vol C Tables 4.2.6.8 and 6.1.1.4'
H H 0.0000 0.0000 'International Tables Vol C Tables 4.2.6.8 and 6.1.1.4'
N N 0.0061 0.0033 'International Tables Vol C Tables 4.2.6.8 and 6.1.1.4'
O O 0.0106 0.0060 'International Tables Vol C Tables 4.2.6.8 and 6.1.1.4'
Cl Cl 0.1484 0.1585 'International Tables Vol C Tables 4.2.6.8 and 6.1.1.4'
Cu Cu 0.3201 1.2651 'International Tables Vol C Tables 4.2.6.8 and 6.1.1.4'

loop_
_geom_angle_atom_site_label_1
_geom_angle_atom_site_label_2
_geom_angle_atom_site_label_3
_geom_angle
_geom_angle_site_symmetry_1
_geom_angle_site_symmetry_3
O1 Cu1 O1 166.13(2) . 4_457
O1 Cu1 N1 92.27(7) . .
O1 Cu1 N1 87.62(7) 4_457 .
O1 Cu1 N2 86.69(7) . 4_557
O1 Cu1 N2 91.38(7) 4_457 4_557
N1 Cu1 N2 171.55(8) . 4_557
O1 Cu1 N4 90.09(7) . 2_565
O1 Cu1 N4 103.50(7) 4_457 2_565
N1 Cu1 N4 102.18(8) . 2_565
N2 Cu1 N4 86.22(8) 4_557 2_565
Cu1 O1 Cu1 120.39(9) . 4_557
Cu1 O1 H1A 117.9 . .
Cu1 O1 H1A 115.5 4_557 .
C1 N1 N2 107.35(18) . .
C1 N1 Cu1 133.68(16) . .
N2 N1 Cu1 118.48(13) . .
C2 N2 N1 107.31(17) . .
C2 N2 Cu1 132.29(15) . 4_457
N1 N2 Cu1 119.61(13) . 4_457
C1 N3 C2 105.32(19) . .
C1 N3 C3 128.23(19) . .
C2 N3 C3 126.45(19) . .
C5 N4 C4 117.2(2) . .
C5 N4 Cu1 118.76(15) . 2_564
C4 N4 Cu1 117.56(16) . 2_564
N1 C1 N3 110.0(2) . .
N1 C1 H1 125.0 . .
N3 C1 H1 125.0 . .
N2 C2 N3 110.1(2) . .
N2 C2 H2 125.0 . .
N3 C2 H2 125.0 . .
C4 C3 C7 120.2(2) . .
C4 C3 N3 119.3(2) . .
C7 C3 N3 120.5(2) . .
N4 C4 C3 122.7(2) . .
N4 C4 H4 118.7 . .
C3 C4 H4 118.7 . .
N4 C5 C6 123.1(2) . .
N4 C5 H5 118.5 . .
C6 C5 H5 118.5 . .
C5 C6 C7 119.6(2) . .
C5 C6 H6 120.2 . .
C7 C6 H6 120.2 . .
C3 C7 C6 117.2(2) . .
C3 C7 H7 121.4 . .
C6 C7 H7 121.4 . .

loop_
_geom_bond_atom_site_label_1
_geom_bond_atom_site_label_2
_geom_bond_distance
_geom_bond_site_symmetry_2
Cu1 O1 1.9168(15) .
Cu1 O1 1.9176(15) 4_457
Cu1 N1 2.0054(19) .
Cu1 N2 2.0159(19) 4_557
Cu1 N4 2.375(2) 2_565
O1 Cu1 1.9176(15) 4_557
O1 H1A 0.8499 .
N1 C1 1.304(3) .
N1 N2 1.374(3) .
N2 C2 1.298(3) .
N2 Cu1 2.0159(19) 4_457
N3 C1 1.348(3) .
N3 C2 1.355(3) .
N3 C3 1.441(3) .
N4 C5 1.329(3) .
N4 C4 1.340(3) .
N4 Cu1 2.375(2) 2_564
C1 H1 0.9300 .
C2 H2 0.9300 .
C3 C4 1.371(3) .
C3 C7 1.372(3) .
C4 H4 0.9300 .
C5 C6 1.375(3) .
C5 H5 0.9300 .
C6 C7 1.381(4) .
C6 H6 0.9300 .
C7 H7 0.9300 .

loop_
_geom_torsion_atom_site_label_1
_geom_torsion_atom_site_label_2
_geom_torsion_atom_site_label_3
_geom_torsion_atom_site_label_4
_geom_torsion
_geom_torsion_site_symmetry_1
_geom_torsion_site_symmetry_4
O1 Cu1 O1 Cu1 -109.50(19) 4_457 4_557
N1 Cu1 O1 Cu1 161.24(10) . 4_557
N2 Cu1 O1 Cu1 -27.16(10) 4_557 4_557
N4 Cu1 O1 Cu1 59.05(10) 2_565 4_557
O1 Cu1 N1 C1 -18.3(2) . .
O1 Cu1 N1 C1 175.6(2) 4_457 .
N2 Cu1 N1 C1 -101.1(5) 4_557 .
N4 Cu1 N1 C1 72.3(3) 2_565 .
O1 Cu1 N1 N2 152.58(16) . .
O1 Cu1 N1 N2 -13.54(16) 4_457 .
N2 Cu1 N1 N2 69.8(5) 4_557 .
N4 Cu1 N1 N2 -116.84(16) 2_565 .
C1 N1 N2 C2 0.1(3) . .
Cu1 N1 N2 C2 -173.00(16) . .
C1 N1 N2 Cu1 171.12(16) . 4_457
Cu1 N1 N2 Cu1 -2.0(2) . 4_457
N2 N1 C1 N3 -0.4(3) . .
Cu1 N1 C1 N3 171.17(17) . .
C2 N3 C1 N1 0.6(3) . .
C3 N3 C1 N1 -179.4(2) . .
N1 N2 C2 N3 0.3(3) . .
Cu1 N2 C2 N3 -169.17(16) 4_457 .
C1 N3 C2 N2 -0.5(3) . .
C3 N3 C2 N2 179.4(2) . .
C1 N3 C3 C4 -29.2(4) . .
C2 N3 C3 C4 150.9(2) . .
C1 N3 C3 C7 151.7(3) . .
C2 N3 C3 C7 -28.3(4) . .
C5 N4 C4 C3 -1.1(4) . .
Cu1 N4 C4 C3 150.37(19) 2_564 .
C7 C3 C4 N4 1.4(4) . .
N3 C3 C4 N4 -177.8(2) . .
C4 N4 C5 C6 -0.1(4) . .
Cu1 N4 C5 C6 -151.2(2) 2_564 .
N4 C5 C6 C7 1.0(4) . .
C4 C3 C7 C6 -0.4(4) . .
N3 C3 C7 C6 178.7(2) . .
C5 C6 C7 C3 -0.7(4) . .
